data_4306251
loop_
_publ_author_name
'Victor I. Ovcharenko'
'Galina V. Romanenko'
'Ksenia Yu. Maryunina'
'Artem S. Bogomyakov'
'Elena V. Gorelik'

_publ_section_title
;
Thermally Induced Magnetic Anomalies in Solvates of the
Bis(hexafluoroacetylacetonate)copper(II) Complex with Pyrazolyl-Substituted
Nitronyl Nitroxide
;
_journal_name_full 'Inorganic Chemistry'
_journal_page_first 9537
_journal_page_last 9552
_journal_paper_doi 10.1021/ic8011074
_journal_volume 47
_journal_year 2008
_chemical_formula_sum 'C26.5 H31 Cu F12 N4 O6'
_chemical_formula_weight 793.09
_chemical_name_systematic
; 
 catena-(bis(m2-4,4,5,5-Tetramethyl-2-
 (1-butylpyrazole-4-yl)-4,5-dihydro-1H-
 imidazol-3-oxide-1-oxyl)-tetrakis(1,
 1,1,5,5,5-hexafluoropentan-2,4-
 dionato)-di-copper(ii)) pentane solvate
;
_space_group_IT_number 2
_symmetry_cell_setting triclinic
_symmetry_space_group_name_Hall '-P 1'
_symmetry_space_group_name_H-M 'P -1'
_atom_sites_solution_hydrogens geom
_atom_sites_solution_primary direct
_atom_sites_solution_secondary difmap
_audit_creation_method SHELXL-97
_cell_angle_alpha 106.047(15)
_cell_angle_beta 104.044(14)
_cell_angle_gamma 107.304(15)
_cell_formula_units_Z 2
_cell_length_a 11.954(12)
_cell_length_b 11.999(12)
_cell_length_c 13.431(13)
_cell_measurement_reflns_used 3132
_cell_measurement_temperature 120(2)
_cell_measurement_theta_max 25.02
_cell_measurement_theta_min 2.67
_cell_volume 1653(3)
_computing_cell_refinement 'Bruker SMART'
_computing_data_collection 'Bruker SMART'
_computing_data_reduction 'Bruker SAINT'
_computing_molecular_graphics 'Bruker SHELXTL'
_computing_publication_material 'Bruker SHELXTL'
_computing_structure_refinement 'SHELXL-97 (Sheldrick, 1997)'
_computing_structure_solution 'SHELXS-97 (Sheldrick, 1990)'
_diffrn_ambient_temperature 120(2)
_diffrn_measured_fraction_theta_full 0.955
_diffrn_measured_fraction_theta_max 0.955
_diffrn_measurement_device_type 'CCD area detector'
_diffrn_measurement_method 'phi and omega scans'
_diffrn_radiation_monochromator graphite
_diffrn_radiation_source 'fine-focus sealed tube'
_diffrn_radiation_type MoK\a
_diffrn_radiation_wavelength 0.71073
_diffrn_reflns_av_R_equivalents 0.0956
_diffrn_reflns_av_sigmaI/netI 0.1431
_diffrn_reflns_limit_h_max 14
_diffrn_reflns_limit_h_min -15
_diffrn_reflns_limit_k_max 14
_diffrn_reflns_limit_k_min -14
_diffrn_reflns_limit_l_max 16
_diffrn_reflns_limit_l_min -16
_diffrn_reflns_number 15622
_diffrn_reflns_theta_full 26.71
_diffrn_reflns_theta_max 26.71
_diffrn_reflns_theta_min 1.91
_exptl_absorpt_coefficient_mu 0.774
_exptl_absorpt_correction_type none
_exptl_crystal_colour dark
_exptl_crystal_density_diffrn 1.593
_exptl_crystal_density_method 'not measured'
_exptl_crystal_description bulk
_exptl_crystal_F_000 806
_refine_diff_density_max 1.179
_refine_diff_density_min -1.275
_refine_diff_density_rms 0.122
_refine_ls_extinction_coef 0.0038(12)
_refine_ls_extinction_expression Fc^*^=kFc[1+0.001xFc^2^\l^3^/sin(2\q)]^-1/4^
_refine_ls_extinction_method SHELXL
_refine_ls_goodness_of_fit_ref 1.222
_refine_ls_hydrogen_treatment constr
_refine_ls_matrix_type full
_refine_ls_number_parameters 455
_refine_ls_number_reflns 6690
_refine_ls_number_restraints 0
_refine_ls_restrained_S_all 1.222
_refine_ls_R_factor_all 0.1343
_refine_ls_R_factor_gt 0.0867
_refine_ls_shift/su_max 0.001
_refine_ls_shift/su_mean 0.000
_refine_ls_structure_factor_coef Fsqd
_refine_ls_weighting_details 'calc w=1/[\s^2^(Fo^2^)+(0.0492P)^2^+0.0000P] where P=(Fo^2^+2Fc^2^)/3'
_refine_ls_weighting_scheme calc
_refine_ls_wR_factor_gt 0.1778
_refine_ls_wR_factor_ref 0.1906
_reflns_number_gt 3854
_reflns_number_total 6690
_reflns_threshold_expression >2sigma(I)
_cod_data_source_file ic8011074_si_001_51.cif
_cod_data_source_block betaPent120
_cod_depositor_comments
;
The following automatic conversions were performed:
'_symmetry_cell_setting' value 'Triclinic' changed to 'triclinic'
according to '/home/saulius/struct/CIF-dictionaries/cif_core.dic'
dictionary named 'cif_core.dic' version 2.4.1 from 2010-06-29.

Automatic conversion script
Id: cif_fix_enum 1527 2010-12-29 10:47:43Z saulius 
;
_cod_original_formula_sum 'C26.50 H31 Cu F12 N4 O6'
_cod_database_code 4306251

loop_
_symmetry_equiv_pos_as_xyz
'x, y, z'
'-x, -y, -z'

loop_
_atom_site_label
_atom_site_type_symbol
_atom_site_fract_x
_atom_site_fract_y
_atom_site_fract_z
_atom_site_U_iso_or_equiv
_atom_site_adp_type
_atom_site_occupancy
_atom_site_symmetry_multiplicity
_atom_site_calc_flag
_atom_site_refinement_flags
_atom_site_disorder_assembly
_atom_site_disorder_group
Cu2 Cu 0.5000 0.0000 0.5000 0.0285(3) Uani 1 2 d S . .
O1 O 0.1237(3) 0.0984(4) 0.1485(3) 0.0356(10) Uani 1 1 d . . .
C1 C 0.3008(6) 0.2506(6) 0.2960(5) 0.0444(16) Uani 1 1 d . . .
F1 F 0.2367(4) 0.2431(5) 0.3591(3) 0.111(2) Uani 1 1 d . . .
F2 F 0.3773(4) 0.3692(4) 0.3307(3) 0.0829(15) Uani 1 1 d . . .
F3 F 0.3742(4) 0.1895(4) 0.3147(3) 0.0806(14) Uani 1 1 d . . .
C2 C 0.2209(5) 0.1949(5) 0.1725(4) 0.0328(14) Uani 1 1 d . . .
C3 C 0.2612(5) 0.2474(5) 0.1027(5) 0.0389(15) Uani 1 1 d . . .
H3A H 0.3372 0.3198 0.1325 0.047 Uiso 1 1 calc R . .
C4 C 0.1947(5) 0.1980(6) -0.0101(5) 0.0404(15) Uani 1 1 d . . .
C5 C 0.2452(6) 0.2613(7) -0.0816(6) 0.0555(19) Uani 1 1 d . . .
F4 F 0.3572(4) 0.3513(4) -0.0305(3) 0.0879(16) Uani 1 1 d . . .
F5 F 0.2479(5) 0.1782(5) -0.1693(4) 0.0932(16) Uani 1 1 d . . .
F6 F 0.1691(4) 0.3106(4) -0.1221(3) 0.0780(13) Uani 1 1 d . . .
O2 O 0.0929(3) 0.1018(4) -0.0640(3) 0.0391(10) Uani 1 1 d . . .
Cu1 Cu 0.0000 0.0000 0.0000 0.0361(3) Uani 1 2 d S . .
O3 O 0.4317(3) 0.1156(3) 0.5680(3) 0.0297(9) Uani 1 1 d . . .
C6 C 0.4047(6) 0.2921(6) 0.6650(5) 0.0421(16) Uani 1 1 d . . .
F7 F 0.2822(4) 0.2234(4) 0.6273(3) 0.0727(12) Uani 1 1 d . . .
F8 F 0.4487(4) 0.2990(4) 0.7679(3) 0.0729(13) Uani 1 1 d . . .
F9 F 0.4176(4) 0.4075(4) 0.6735(3) 0.0748(13) Uani 1 1 d . . .
C7 C 0.4689(5) 0.2336(5) 0.5950(4) 0.0294(13) Uani 1 1 d . . .
C8 C 0.5576(5) 0.3121(5) 0.5708(4) 0.0351(14) Uani 1 1 d . . .
H8A H 0.5737 0.3994 0.5978 0.042 Uiso 1 1 calc R . .
C9 C 0.6270(5) 0.2710(6) 0.5079(4) 0.0304(13) Uani 1 1 d . . .
C10 C 0.7217(6) 0.3770(6) 0.4903(5) 0.0398(15) Uani 1 1 d . . .
F10 F 0.7849(3) 0.3349(3) 0.4327(3) 0.0512(10) Uani 1 1 d . . .
F11 F 0.8047(3) 0.4664(3) 0.5882(3) 0.0595(11) Uani 1 1 d . . .
F12 F 0.6640(3) 0.4343(4) 0.4374(3) 0.0620(11) Uani 1 1 d . . .
O4 O 0.6221(3) 0.1632(3) 0.4646(3) 0.0363(10) Uani 1 1 d . . .
O01 O 0.0803(3) -0.1645(4) -0.0329(3) 0.0358(10) Uani 1 1 d . . .
N1 N 0.1826(4) -0.1758(4) -0.0399(3) 0.0312(11) Uani 1 1 d . . .
C01 C 0.2033(5) -0.2080(6) -0.1497(4) 0.0357(14) Uani 1 1 d . . .
C02 C 0.0880(5) -0.3249(6) -0.2326(4) 0.0510(19) Uani 1 1 d . . .
H02A H 0.0154 -0.3020 -0.2495 0.077 Uiso 1 1 calc R . .
H02B H 0.0712 -0.3894 -0.2005 0.077 Uiso 1 1 calc R . .
H02C H 0.1038 -0.3579 -0.3009 0.077 Uiso 1 1 calc R . .
C03 C 0.2166(5) -0.0961(6) -0.1819(5) 0.0433(16) Uani 1 1 d . . .
H03A H 0.1356 -0.0883 -0.2018 0.065 Uiso 1 1 calc R . .
H03B H 0.2445 -0.1071 -0.2455 0.065 Uiso 1 1 calc R . .
H03C H 0.2785 -0.0198 -0.1194 0.065 Uiso 1 1 calc R . .
C04 C 0.3257(5) -0.2321(5) -0.1158(4) 0.0349(14) Uani 1 1 d . . .
C05 C 0.3067(6) -0.3712(6) -0.1428(5) 0.0544(19) Uani 1 1 d . . .
H05A H 0.3883 -0.3769 -0.1186 0.082 Uiso 1 1 calc R . .
H05B H 0.2649 -0.4182 -0.2228 0.082 Uiso 1 1 calc R . .
H05C H 0.2549 -0.4069 -0.1040 0.082 Uiso 1 1 calc R . .
C06 C 0.4279(5) -0.1666(6) -0.1556(4) 0.0432(16) Uani 1 1 d . . .
H06A H 0.5014 -0.1862 -0.1310 0.065 Uiso 1 1 calc R . .
H06B H 0.4517 -0.0752 -0.1243 0.065 Uiso 1 1 calc R . .
H06C H 0.3956 -0.1967 -0.2366 0.065 Uiso 1 1 calc R . .
N2 N 0.3721(4) -0.1698(4) 0.0076(4) 0.0361(12) Uani 1 1 d . . .
O02 O 0.4815(3) -0.1546(4) 0.0687(3) 0.0411(10) Uani 1 1 d . . .
C07 C 0.2836(5) -0.1499(5) 0.0460(4) 0.0293(13) Uani 1 1 d . . .
C08 C 0.2923(5) -0.1128(5) 0.1597(4) 0.0301(13) Uani 1 1 d . . .
C09 C 0.3974(5) -0.0822(5) 0.2533(4) 0.0312(13) Uani 1 1 d . . .
H09A H 0.4778 -0.0768 0.2518 0.037 Uiso 1 1 calc R . .
N3 N 0.3669(4) -0.0617(4) 0.3448(3) 0.0271(10) Uani 1 1 d . . .
N4 N 0.2428(4) -0.0789(4) 0.3098(3) 0.0305(11) Uani 1 1 d . . .
C041 C 0.1733(5) -0.0735(5) 0.3851(4) 0.0356(14) Uani 1 1 d . . .
H04A H 0.1225 -0.0236 0.3719 0.043 Uiso 1 1 calc R . .
H04B H 0.2333 -0.0297 0.4624 0.043 Uiso 1 1 calc R . .
C042 C 0.0878(5) -0.2028(5) 0.3712(4) 0.0372(14) Uani 1 1 d . . .
H04C H 0.1376 -0.2546 0.3795 0.045 Uiso 1 1 calc R . .
H04D H 0.0241 -0.2444 0.2955 0.045 Uiso 1 1 calc R . .
C043 C 0.0221(6) -0.1967(6) 0.4552(5) 0.0478(17) Uani 1 1 d . . .
H04E H 0.0861 -0.1569 0.5307 0.057 Uiso 1 1 calc R . .
H04F H -0.0253 -0.1425 0.4482 0.057 Uiso 1 1 calc R . .
C044 C -0.0664(6) -0.3241(7) 0.4410(6) 0.060(2) Uani 1 1 d . . .
H04G H -0.1057 -0.3142 0.4972 0.091 Uiso 1 1 calc R . .
H04H H -0.0198 -0.3778 0.4495 0.091 Uiso 1 1 calc R . .
H04I H -0.1313 -0.3633 0.3670 0.091 Uiso 1 1 calc R . .
C010 C 0.1975(5) -0.1096(5) 0.2015(4) 0.0330(14) Uani 1 1 d . . .
H01A H 0.1139 -0.1265 0.1593 0.040 Uiso 1 1 calc R . .
C1S C 0.0614(9) 0.5324(11) 0.0169(11) 0.128(5) Uani 1 1 d . . 1
H1SA H 0.0773 0.6228 0.0349 0.154 Uiso 1 1 calc R . 1
H1SB H 0.0906 0.5050 -0.0450 0.154 Uiso 1 1 calc R . 1
C2S C 0.1385(13) 0.5182(13) 0.1175(13) 0.129(5) Uani 1 1 d . A 1
H2SA H 0.1182 0.5577 0.1821 0.155 Uiso 1 1 calc R A 1
H2SB H 0.1122 0.4273 0.1038 0.155 Uiso 1 1 calc R A 1
C3S C 0.240(2) 0.5588(17) 0.1391(17) 0.107(9) Uani 0.50 1 d P A 1
H3SA H 0.2807 0.5479 0.2063 0.161 Uiso 0.50 1 calc PR A 1
H3SB H 0.2674 0.6488 0.1522 0.161 Uiso 0.50 1 calc PR A 1
H3SC H 0.2621 0.5162 0.0781 0.161 Uiso 1 1 calc R A 1

loop_
_atom_site_aniso_label
_atom_site_aniso_U_11
_atom_site_aniso_U_22
_atom_site_aniso_U_33
_atom_site_aniso_U_23
_atom_site_aniso_U_13
_atom_site_aniso_U_12
Cu2 0.0240(5) 0.0247(6) 0.0240(5) 0.0039(4) 0.0023(4) 0.0022(4)
O1 0.027(2) 0.041(3) 0.025(2) 0.0080(18) -0.0013(17) 0.0054(19)
C1 0.041(4) 0.037(4) 0.032(4) 0.003(3) 0.002(3) 0.002(3)
F1 0.064(3) 0.156(5) 0.035(2) -0.010(3) 0.010(2) -0.011(3)
F2 0.090(3) 0.033(2) 0.064(3) 0.005(2) -0.018(2) -0.010(2)
F3 0.082(3) 0.056(3) 0.054(3) -0.006(2) -0.026(2) 0.026(2)
C2 0.019(3) 0.030(3) 0.034(3) 0.007(3) -0.004(2) 0.004(3)
C3 0.032(3) 0.035(4) 0.049(4) 0.024(3) 0.012(3) 0.005(3)
C4 0.027(3) 0.044(4) 0.044(4) 0.018(3) 0.010(3) 0.006(3)
C5 0.037(4) 0.059(5) 0.059(5) 0.025(4) 0.009(4) 0.007(4)
F4 0.043(2) 0.101(4) 0.082(3) 0.056(3) 0.001(2) -0.024(2)
F5 0.127(4) 0.081(4) 0.091(3) 0.042(3) 0.075(3) 0.027(3)
F6 0.057(3) 0.092(4) 0.086(3) 0.060(3) 0.016(2) 0.013(2)
O2 0.022(2) 0.046(3) 0.035(2) 0.0096(19) 0.0070(18) 0.0029(19)
Cu1 0.0219(5) 0.0421(7) 0.0300(6) 0.0113(5) 0.0033(4) 0.0003(5)
O3 0.028(2) 0.024(2) 0.025(2) 0.0038(16) 0.0014(16) 0.0049(17)
C6 0.045(4) 0.037(4) 0.050(4) 0.017(3) 0.026(3) 0.014(3)
F7 0.047(3) 0.079(3) 0.093(3) 0.019(2) 0.035(2) 0.029(2)
F8 0.082(3) 0.099(4) 0.047(3) 0.023(2) 0.036(2) 0.040(3)
F9 0.115(4) 0.045(3) 0.109(3) 0.039(2) 0.080(3) 0.048(2)
C7 0.023(3) 0.032(3) 0.026(3) 0.008(3) 0.004(2) 0.006(3)
C8 0.041(4) 0.021(3) 0.033(3) 0.001(2) 0.011(3) 0.009(3)
C9 0.025(3) 0.038(4) 0.018(3) 0.015(3) -0.004(2) 0.005(3)
C10 0.034(4) 0.030(4) 0.029(3) 0.004(3) -0.001(3) -0.005(3)
F10 0.045(2) 0.044(2) 0.050(2) 0.0111(18) 0.0228(18) -0.0004(17)
F11 0.043(2) 0.049(2) 0.045(2) 0.0021(18) 0.0093(17) -0.0178(17)
F12 0.053(2) 0.057(3) 0.078(3) 0.044(2) 0.017(2) 0.011(2)
O4 0.029(2) 0.025(2) 0.037(2) -0.0004(18) 0.0078(18) 0.0025(17)
O01 0.017(2) 0.045(3) 0.033(2) 0.0086(19) 0.0029(17) 0.0066(18)
N1 0.023(3) 0.029(3) 0.029(3) 0.007(2) 0.002(2) 0.003(2)
C01 0.028(3) 0.041(4) 0.024(3) 0.008(3) 0.008(2) -0.001(3)
C02 0.030(3) 0.065(5) 0.026(3) -0.002(3) 0.001(3) 0.002(3)
C03 0.038(4) 0.062(5) 0.033(3) 0.026(3) 0.012(3) 0.017(3)
C04 0.029(3) 0.035(4) 0.027(3) 0.002(3) 0.008(3) 0.004(3)
C05 0.052(4) 0.039(4) 0.044(4) -0.004(3) 0.009(3) 0.006(3)
C06 0.033(3) 0.056(4) 0.032(3) 0.008(3) 0.010(3) 0.014(3)
N2 0.028(3) 0.037(3) 0.029(3) 0.002(2) 0.007(2) 0.006(2)
O02 0.024(2) 0.050(3) 0.034(2) 0.0097(19) -0.0007(18) 0.0083(19)
C07 0.023(3) 0.026(3) 0.032(3) 0.009(2) 0.007(2) 0.006(2)
C08 0.026(3) 0.025(3) 0.037(3) 0.014(3) 0.009(3) 0.005(2)
C09 0.027(3) 0.031(3) 0.029(3) 0.011(3) 0.003(3) 0.009(3)
N3 0.023(2) 0.029(3) 0.027(3) 0.009(2) 0.005(2) 0.010(2)
N4 0.030(3) 0.028(3) 0.024(3) 0.008(2) 0.006(2) 0.003(2)
C041 0.028(3) 0.032(3) 0.032(3) 0.007(3) 0.004(3) 0.003(3)
C042 0.028(3) 0.036(4) 0.035(3) 0.012(3) 0.001(3) 0.004(3)
C043 0.032(3) 0.055(5) 0.045(4) 0.015(3) 0.013(3) 0.005(3)
C044 0.039(4) 0.063(5) 0.077(5) 0.036(4) 0.023(4) 0.006(3)
C010 0.022(3) 0.030(3) 0.035(3) 0.005(3) 0.004(3) 0.005(2)
C1S 0.165(14) 0.078(9) 0.166(12) 0.077(9) 0.066(13) 0.046(9)
C2S 0.151(13) 0.105(11) 0.176(15) 0.087(10) 0.088(13) 0.053(10)
C3S 0.17(2) 0.033(11) 0.075(13) 0.011(9) -0.008(16) 0.038(14)

loop_
_atom_type_symbol
_atom_type_description
_atom_type_scat_dispersion_real
_atom_type_scat_dispersion_imag
_atom_type_scat_source
C C 0.0033 0.0016 'International Tables Vol C Tables 4.2.6.8 and 6.1.1.4'
H H 0.0000 0.0000 'International Tables Vol C Tables 4.2.6.8 and 6.1.1.4'
N N 0.0061 0.0033 'International Tables Vol C Tables 4.2.6.8 and 6.1.1.4'
O O 0.0106 0.0060 'International Tables Vol C Tables 4.2.6.8 and 6.1.1.4'
F F 0.0171 0.0103 'International Tables Vol C Tables 4.2.6.8 and 6.1.1.4'
Cu Cu 0.3201 1.2651 'International Tables Vol C Tables 4.2.6.8 and 6.1.1.4'

loop_
_geom_angle_atom_site_label_1
_geom_angle_atom_site_label_2
_geom_angle_atom_site_label_3
_geom_angle
_geom_angle_site_symmetry_1
_geom_angle_site_symmetry_3
_geom_angle_publ_flag
O3 Cu2 O3 179.998(1) . 2_656 ?
O3 Cu2 N3 86.72(16) . 2_656 ?
O3 Cu2 N3 93.28(16) 2_656 2_656 ?
O3 Cu2 N3 93.28(16) . . ?
O3 Cu2 N3 86.72(16) 2_656 . ?
N3 Cu2 N3 180.0 2_656 . ?
O3 Cu2 O4 92.97(16) . 2_656 ?
O3 Cu2 O4 87.03(16) 2_656 2_656 ?
N3 Cu2 O4 89.37(16) 2_656 2_656 ?
N3 Cu2 O4 90.63(16) . 2_656 ?
O3 Cu2 O4 87.03(16) . . ?
O3 Cu2 O4 92.97(16) 2_656 . ?
N3 Cu2 O4 90.62(16) 2_656 . ?
N3 Cu2 O4 89.38(16) . . ?
O4 Cu2 O4 180.0 2_656 . ?
C2 O1 Cu1 124.3(4) . . ?
F1 C1 F2 107.6(6) . . ?
F1 C1 F3 107.0(6) . . ?
F2 C1 F3 105.2(5) . . ?
F1 C1 C2 113.7(5) . . ?
F2 C1 C2 113.3(5) . . ?
F3 C1 C2 109.5(5) . . ?
O1 C2 C3 128.2(5) . . ?
O1 C2 C1 112.0(5) . . ?
C3 C2 C1 119.8(5) . . ?
O1 C2 Cu1 34.2(2) . . ?
C3 C2 Cu1 94.0(4) . . ?
C1 C2 Cu1 146.2(4) . . ?
C2 C3 C4 122.0(5) . . ?
C2 C3 Cu1 61.2(3) . . ?
C4 C3 Cu1 60.9(3) . . ?
O2 C4 C3 127.5(6) . . ?
O2 C4 C5 113.6(5) . . ?
C3 C4 C5 118.8(5) . . ?
O2 C4 Cu1 33.5(3) . . ?
C3 C4 Cu1 94.0(4) . . ?
C5 C4 Cu1 147.1(4) . . ?
F4 C5 F6 107.5(6) . . ?
F4 C5 F5 108.0(6) . . ?
F6 C5 F5 105.4(6) . . ?
F4 C5 C4 114.8(6) . . ?
F6 C5 C4 109.4(6) . . ?
F5 C5 C4 111.2(6) . . ?
C4 O2 Cu1 125.1(4) . . ?
O2 Cu1 O2 180.0 2 . ?
O2 Cu1 O1 92.75(17) 2 2 ?
O2 Cu1 O1 87.25(17) . 2 ?
O2 Cu1 O1 87.25(17) 2 . ?
O2 Cu1 O1 92.75(17) . . ?
O1 Cu1 O1 180.0 2 . ?
O2 Cu1 O01 81.82(16) 2 . ?
O2 Cu1 O01 98.18(16) . . ?
O1 Cu1 O01 85.93(15) 2 . ?
O1 Cu1 O01 94.07(15) . . ?
O2 Cu1 O01 98.18(16) 2 2 ?
O2 Cu1 O01 81.82(16) . 2 ?
O1 Cu1 O01 94.07(15) 2 2 ?
O1 Cu1 O01 85.93(15) . 2 ?
O01 Cu1 O01 180.0 . 2 ?
C7 O3 Cu2 129.8(3) . . ?
F9 C6 F8 105.5(5) . . ?
F9 C6 F7 106.8(5) . . ?
F8 C6 F7 106.2(5) . . ?
F9 C6 C7 115.3(5) . . ?
F8 C6 C7 110.9(5) . . ?
F7 C6 C7 111.6(5) . . ?
O3 C7 C8 129.2(5) . . ?
O3 C7 C6 113.3(5) . . ?
C8 C7 C6 117.5(5) . . ?
O3 C7 Cu2 30.7(2) . . ?
C8 C7 Cu2 98.8(4) . . ?
C6 C7 Cu2 143.2(4) . . ?
C7 C8 C9 123.8(5) . . ?
O4 C9 C8 129.5(5) . . ?
O4 C9 C10 115.9(5) . . ?
C8 C9 C10 114.6(5) . . ?
O4 C9 Cu2 40.4(3) . . ?
C8 C9 Cu2 89.4(3) . . ?
C10 C9 Cu2 155.8(4) . . ?
F10 C10 F12 107.7(5) . . ?
F10 C10 F11 107.9(5) . . ?
F12 C10 F11 106.6(5) . . ?
F10 C10 C9 112.4(5) . . ?
F12 C10 C9 111.1(5) . . ?
F11 C10 C9 110.8(5) . . ?
C9 O4 Cu2 119.3(4) . . ?
N1 O01 Cu1 138.0(3) . . ?
O01 N1 C07 125.3(4) . . ?
O01 N1 C01 121.4(4) . . ?
C07 N1 C01 113.0(5) . . ?
C03 C01 N1 106.9(5) . . ?
C03 C01 C02 112.0(5) . . ?
N1 C01 C02 106.7(4) . . ?
C03 C01 C04 115.1(5) . . ?
N1 C01 C04 100.2(4) . . ?
C02 C01 C04 114.5(5) . . ?
N2 C04 C05 106.9(5) . . ?
N2 C04 C06 107.4(4) . . ?
C05 C04 C06 110.4(5) . . ?
N2 C04 C01 101.4(4) . . ?
C05 C04 C01 115.4(5) . . ?
C06 C04 C01 114.4(5) . . ?
O02 N2 C07 124.7(5) . . ?
O02 N2 C04 121.6(4) . . ?
C07 N2 C04 113.0(4) . . ?
N2 C07 N1 108.6(5) . . ?
N2 C07 C08 126.1(5) . . ?
N1 C07 C08 125.2(5) . . ?
C010 C08 C09 104.5(5) . . ?
C010 C08 C07 128.0(5) . . ?
C09 C08 C07 127.3(5) . . ?
N3 C09 C08 110.1(5) . . ?
N3 C09 Cu2 36.1(2) . . ?
C08 C09 Cu2 145.9(4) . . ?
C09 N3 N4 105.7(4) . . ?
C09 N3 Cu2 121.4(4) . . ?
N4 N3 Cu2 132.7(3) . . ?
C010 N4 N3 111.0(4) . . ?
C010 N4 C041 127.0(5) . . ?
N3 N4 C041 121.8(4) . . ?
C010 N4 Cu2 139.5(3) . . ?
N3 N4 Cu2 28.7(2) . . ?
C041 N4 Cu2 93.5(3) . . ?
N4 C041 C042 112.5(5) . . ?
C041 C042 C043 112.2(5) . . ?
C044 C043 C042 113.2(5) . . ?
N4 C010 C08 108.7(5) . . ?
C1S C1S C2S 114.6(15) 2_565 . ?
C3S C2S C1S 116(2) . . ?

loop_
_geom_bond_atom_site_label_1
_geom_bond_atom_site_label_2
_geom_bond_distance
_geom_bond_site_symmetry_2
_geom_bond_publ_flag
Cu2 O3 1.939(4) . ?
Cu2 O3 1.939(4) 2_656 ?
Cu2 N3 2.064(4) 2_656 ?
Cu2 N3 2.064(4) . ?
Cu2 O4 2.311(4) 2_656 ?
Cu2 O4 2.311(4) . ?
O1 C2 1.268(6) . ?
O1 Cu1 1.946(4) . ?
C1 F1 1.276(7) . ?
C1 F2 1.315(7) . ?
C1 F3 1.322(7) . ?
C1 C2 1.532(8) . ?
C2 C3 1.369(7) . ?
C2 Cu1 2.859(5) . ?
C3 C4 1.385(8) . ?
C3 Cu1 3.255(6) . ?
C4 O2 1.269(6) . ?
C4 C5 1.508(9) . ?
C4 Cu1 2.850(6) . ?
C5 F4 1.309(7) . ?
C5 F6 1.315(8) . ?
C5 F5 1.331(8) . ?
O2 Cu1 1.924(4) . ?
Cu1 O2 1.924(4) 2 ?
Cu1 O1 1.946(4) 2 ?
Cu1 O01 2.422(4) . ?
Cu1 O01 2.422(4) 2 ?
O3 C7 1.264(6) . ?
C6 F9 1.315(7) . ?
C6 F8 1.323(7) . ?
C6 F7 1.331(7) . ?
C6 C7 1.507(8) . ?
C7 C8 1.364(7) . ?
C8 C9 1.413(7) . ?
C9 O4 1.240(6) . ?
C9 C10 1.548(8) . ?
C10 F10 1.311(7) . ?
C10 F12 1.329(7) . ?
C10 F11 1.349(6) . ?
O01 N1 1.292(5) . ?
N1 C07 1.337(6) . ?
N1 C01 1.518(7) . ?
C01 C03 1.497(8) . ?
C01 C02 1.532(7) . ?
C01 C04 1.559(8) . ?
C04 N2 1.495(6) . ?
C04 C05 1.539(8) . ?
C04 C06 1.541(7) . ?
N2 O02 1.293(5) . ?
N2 C07 1.337(6) . ?
C07 C08 1.436(7) . ?
C08 C010 1.388(7) . ?
C08 C09 1.413(7) . ?
C09 N3 1.345(6) . ?
N3 N4 1.375(6) . ?
N4 C010 1.321(6) . ?
N4 C041 1.457(7) . ?
C041 C042 1.513(7) . ?
C042 C043 1.521(8) . ?
C043 C044 1.508(8) . ?
C1S C1S 1.329(19) 2_565 ?
C1S C2S 1.524(16) . ?
C2S C3S 1.09(2) . ?
